data_4332427
loop_
_publ_author_name
'Baudron, St\'ephane A.'
'Hosseini, Mir Wais'

_publ_section_title
;
 Sequential Generation of One-Dimensional Networks Based on a
 Differentiated Bischelate-Type Ligand Bearing Both 4,5-Diazafluorene and
 Dithiolene Units
;
_journal_issue 14
_journal_name_full 'Inorganic Chemistry'
_journal_page_first 5260
_journal_page_last 5262
_journal_paper_doi 10.1021/ic0603510
_journal_volume 45
_journal_year 2006
_chemical_formula_moiety 'C28 H12 Hg N4 S8, 2(C16 H36 N)'
_chemical_formula_sum 'C60 H84 Hg N6 S8'
_chemical_formula_weight 1346.40
_chemical_name_systematic
;
 ?
;
_space_group_IT_number 15
_symmetry_cell_setting monoclinic
_symmetry_space_group_name_Hall '-C 2yc'
_symmetry_space_group_name_H-M 'C 1 2/c 1'
_atom_sites_solution_hydrogens geom
_atom_sites_solution_primary direct
_atom_sites_solution_secondary difmap
_audit_creation_method SHELXL-97
_cell_angle_alpha 90.00
_cell_angle_beta 106.945(2)
_cell_angle_gamma 90.00
_cell_formula_units_Z 8
_cell_length_a 40.8172(17)
_cell_length_b 9.5600(5)
_cell_length_c 33.7035(16)
_cell_measurement_reflns_used 5522
_cell_measurement_temperature 173(2)
_cell_measurement_theta_max 20.13
_cell_measurement_theta_min 2.24
_cell_volume 12580.6(10)
_computing_cell_refinement 'Bruker SMART'
_computing_data_collection 'Bruker SMART'
_computing_data_reduction 'Bruker SAINT'
_computing_molecular_graphics 'Bruker SHELXTL'
_computing_publication_material 'Bruker SHELXTL'
_computing_structure_refinement 'Bruker SHELXTL'
_computing_structure_solution 'Bruker SHELXTL'
_diffrn_ambient_temperature 173(2)
_diffrn_measured_fraction_theta_full 0.995
_diffrn_measured_fraction_theta_max 0.995
_diffrn_measurement_device_type 'CCD area detector'
_diffrn_measurement_method 'phi and omega scans'
_diffrn_radiation_monochromator graphite
_diffrn_radiation_source 'fine-focus sealed tube'
_diffrn_radiation_type MoK\a
_diffrn_radiation_wavelength 0.71073
_diffrn_reflns_av_R_equivalents 0.1138
_diffrn_reflns_av_sigmaI/netI 0.1147
_diffrn_reflns_limit_h_max 52
_diffrn_reflns_limit_h_min -45
_diffrn_reflns_limit_k_max 12
_diffrn_reflns_limit_k_min -12
_diffrn_reflns_limit_l_max 43
_diffrn_reflns_limit_l_min -43
_diffrn_reflns_number 70136
_diffrn_reflns_theta_full 27.54
_diffrn_reflns_theta_max 27.54
_diffrn_reflns_theta_min 1.04
_exptl_absorpt_coefficient_mu 2.754
_exptl_absorpt_correction_T_max 0.8746
_exptl_absorpt_correction_T_min 0.4371
_exptl_absorpt_correction_type multi-scan
_exptl_absorpt_process_details sadabs
_exptl_crystal_colour red
_exptl_crystal_density_diffrn 1.422
_exptl_crystal_density_meas ?
_exptl_crystal_density_method 'not measured'
_exptl_crystal_description platelet
_exptl_crystal_F_000 5552
_exptl_crystal_size_max 0.36
_exptl_crystal_size_mid 0.13
_exptl_crystal_size_min 0.05
_refine_diff_density_max 0.979
_refine_diff_density_min -1.187
_refine_diff_density_rms 0.260
_refine_ls_extinction_method none
_refine_ls_goodness_of_fit_ref 1.017
_refine_ls_hydrogen_treatment riding
_refine_ls_matrix_type full
_refine_ls_number_parameters 660
_refine_ls_number_reflns 14453
_refine_ls_number_restraints 3
_refine_ls_restrained_S_all 1.020
_refine_ls_R_factor_all 0.1204
_refine_ls_R_factor_gt 0.0526
_refine_ls_shift/su_max 0.001
_refine_ls_shift/su_mean 0.000
_refine_ls_structure_factor_coef Fsqd
_refine_ls_weighting_details 'calc w=1/[\s^2^(Fo^2^)+(0.0727P)^2^+0.0000P] where P=(Fo^2^+2Fc^2^)/3'
_refine_ls_weighting_scheme calc
_refine_ls_wR_factor_gt 0.1171
_refine_ls_wR_factor_ref 0.1557
_reflns_number_gt 8311
_reflns_number_total 14453
_reflns_threshold_expression >2sigma(I)
_cod_data_source_file ic0603510sup1.cif
_cod_data_source_block e553b
_cod_depositor_comments
;
The following automatic conversions were performed:

'_symmetry_cell_setting' value 'Monoclinic' changed to 'monoclinic'
according to /home/saulius/struct/CIF-dictionaries/cif_core.dic
dictionary named 'cif_core.dic' version 2.4.2 from 2011-04-26.

Automatic conversion script
Id: cif_fix_values 1891 2012-01-12 08:04:46Z andrius 

The following automatic conversions were performed:

'_exptl_crystal_density_meas' value 'not measured' was changed to '?'
- the value is perceived as not measured.

Automatic conversion script
Id: cif_fix_values 3008 2015-01-20 13:52:24Z robertas 
;
_cod_original_cell_volume 12580.5(10)
_cod_original_sg_symbol_H-M 'C2/c  '
_cod_database_code 4332427

loop_
_symmetry_equiv_pos_as_xyz
'x, y, z'
'-x, y, -z+1/2'
'x+1/2, y+1/2, z'
'-x+1/2, y+1/2, -z+1/2'
'-x, -y, -z'
'x, -y, z-1/2'
'-x+1/2, -y+1/2, -z'
'x+1/2, -y+1/2, z-1/2'

loop_
_atom_site_label
_atom_site_type_symbol
_atom_site_fract_x
_atom_site_fract_y
_atom_site_fract_z
_atom_site_U_iso_or_equiv
_atom_site_adp_type
_atom_site_occupancy
_atom_site_symmetry_multiplicity
_atom_site_calc_flag
_atom_site_refinement_flags
S1 S 0.13089(4) 0.93872(19) 0.20793(5) 0.0382(4) Uani 1 1 d .
S2 S 0.07811(4) 0.77344(19) 0.26049(5) 0.0368(4) Uani 1 1 d .
S3 S 0.06553(4) 1.05053(18) 0.15459(5) 0.0336(4) Uani 1 1 d .
S4 S 0.02245(4) 0.91916(18) 0.19823(5) 0.0326(4) Uani 1 1 d .
S5 S 0.17404(4) 0.9922(2) 0.33849(6) 0.0452(5) Uani 1 1 d .
S6 S 0.18249(5) 0.63803(19) 0.31265(6) 0.0468(5) Uani 1 1 d .
S7 S 0.24474(4) 0.9573(2) 0.39154(6) 0.0431(5) Uani 1 1 d .
S8 S 0.25164(5) 0.6686(2) 0.37136(6) 0.0487(5) Uani 1 1 d .
Hg1 Hg 0.141136(6) 0.83077(3) 0.280393(8) 0.03958(10) Uani 1 1 d .
C1 C 0.08657(15) 0.9434(7) 0.19647(18) 0.0307(15) Uani 1 1 d .
C2 C 0.06603(15) 0.8817(6) 0.21681(18) 0.0281(14) Uani 1 1 d .
C3 C 0.02417(15) 1.0325(6) 0.15832(18) 0.0292(14) Uani 1 1 d .
C4 C -0.00338(15) 1.1005(7) 0.13312(18) 0.0303(14) Uani 1 1 d .
C5 C -0.00372(17) 1.1982(6) 0.09895(19) 0.0320(15) Uani 1 1 d .
C6 C 0.02082(18) 1.2439(7) 0.0808(2) 0.0399(17) Uani 1 1 d .
H6 H 0.0435 1.2153 0.0908 0.048 Uiso 1 1 calc R
C7 C 0.0101(2) 1.3340(7) 0.0474(2) 0.0473(19) Uani 1 1 d .
H7 H 0.0258 1.3657 0.0342 0.057 Uiso 1 1 calc R
C8 C -0.0235(2) 1.3773(8) 0.0333(2) 0.051(2) Uani 1 1 d .
H8 H -0.0294 1.4391 0.0110 0.061 Uiso 1 1 calc R
C9 C -0.03779(17) 1.2466(7) 0.0815(2) 0.0368(16) Uani 1 1 d .
C10 C -0.03851(16) 1.0955(6) 0.13537(19) 0.0307(15) Uani 1 1 d .
C11 C -0.05464(16) 1.0231(7) 0.1605(2) 0.0364(16) Uani 1 1 d .
H11 H -0.0424 0.9642 0.1816 0.044 Uiso 1 1 calc R
C12 C -0.08917(17) 1.0426(8) 0.1529(2) 0.0464(19) Uani 1 1 d .
H12 H -0.1007 0.9960 0.1690 0.056 Uiso 1 1 calc R
C13 C -0.10734(18) 1.1318(8) 0.1210(2) 0.0473(19) Uani 1 1 d .
H13 H -0.1308 1.1423 0.1168 0.057 Uiso 1 1 calc R
C14 C -0.05911(17) 1.1827(7) 0.1041(2) 0.0383(16) Uani 1 1 d .
C15 C 0.20854(16) 0.8795(8) 0.3566(2) 0.0376(17) Uani 1 1 d .
C16 C 0.21161(16) 0.7453(7) 0.3465(2) 0.0385(17) Uani 1 1 d .
C17 C 0.27268(17) 0.8149(7) 0.3968(2) 0.0385(16) Uani 1 1 d .
C18 C 0.30729(17) 0.8230(7) 0.4168(2) 0.0403(17) Uani 1 1 d .
C19 C 0.32637(17) 0.9470(7) 0.4366(2) 0.0389(17) Uani 1 1 d .
C20 C 0.31695(18) 1.0780(8) 0.4468(2) 0.0454(19) Uani 1 1 d .
H20 H 0.2940 1.1024 0.4417 0.055 Uiso 1 1 calc R
C21 C 0.34302(19) 1.1718(9) 0.4649(2) 0.053(2) Uani 1 1 d .
H21 H 0.3376 1.2612 0.4718 0.063 Uiso 1 1 calc R
C22 C 0.3772(2) 1.1326(9) 0.4726(2) 0.054(2) Uani 1 1 d .
H22 H 0.3941 1.1983 0.4844 0.065 Uiso 1 1 calc R
C23 C 0.36171(17) 0.9174(8) 0.4459(2) 0.0413(18) Uani 1 1 d .
C24 C 0.33294(17) 0.7147(8) 0.4174(2) 0.0407(17) Uani 1 1 d .
C25 C 0.33123(19) 0.5754(8) 0.4046(2) 0.053(2) Uani 1 1 d .
H25 H 0.3103 0.5313 0.3935 0.064 Uiso 1 1 calc R
C26 C 0.3618(2) 0.5044(9) 0.4091(2) 0.055(2) Uani 1 1 d .
H26 H 0.3617 0.4118 0.4006 0.066 Uiso 1 1 calc R
C27 C 0.3924(2) 0.5726(10) 0.4262(2) 0.057(2) Uani 1 1 d .
H27 H 0.4125 0.5217 0.4294 0.068 Uiso 1 1 calc R
C28 C 0.36591(18) 0.7715(8) 0.4344(2) 0.0420(18) Uani 1 1 d .
N5 N 0.88242(16) 0.6517(6) 0.08269(17) 0.0454(15) Uani 1 1 d .
C29 C 0.86270(19) 0.5169(8) 0.0686(2) 0.0485(19) Uani 1 1 d .
H29A H 0.8507 0.5255 0.0393 0.058 Uiso 1 1 calc R
H29B H 0.8791 0.4414 0.0715 0.058 Uiso 1 1 calc R
C30 C 0.8369(2) 0.4750(9) 0.0911(3) 0.062(2) Uani 1 1 d .
H30A H 0.8238 0.5562 0.0947 0.074 Uiso 1 1 calc R
H30B H 0.8488 0.4384 0.1183 0.074 Uiso 1 1 calc R
C31 C 0.8129(2) 0.3640(9) 0.0660(3) 0.064(2) Uani 1 1 d .
H31A H 0.8263 0.2841 0.0621 0.076 Uiso 1 1 calc R
H31B H 0.8011 0.4015 0.0389 0.076 Uiso 1 1 calc R
C32 C 0.7863(2) 0.3156(9) 0.0871(3) 0.087(3) Uani 1 1 d .
H32A H 0.7978 0.2858 0.1149 0.131 Uiso 1 1 calc R
H32B H 0.7734 0.2390 0.0718 0.131 Uiso 1 1 calc R
H32C H 0.7711 0.3916 0.0878 0.131 Uiso 1 1 calc R
C33 C 0.90617(19) 0.6702(8) 0.0547(2) 0.0491(19) Uani 1 1 d .
H33A H 0.9213 0.5900 0.0590 0.059 Uiso 1 1 calc R
H33B H 0.8920 0.6668 0.0261 0.059 Uiso 1 1 calc R
C34 C 0.9278(2) 0.7987(8) 0.0598(2) 0.059(2) Uani 1 1 d .
H34A H 0.9402 0.8120 0.0888 0.070 Uiso 1 1 calc R
H34B H 0.9134 0.8801 0.0503 0.070 Uiso 1 1 calc R
C35 C 0.9523(2) 0.7806(9) 0.0347(3) 0.060(2) Uani 1 1 d .
H35A H 0.9395 0.7540 0.0067 0.072 Uiso 1 1 calc R
H35B H 0.9678 0.7045 0.0464 0.072 Uiso 1 1 calc R
C36 C 0.9733(3) 0.9095(10) 0.0326(3) 0.085(3) Uani 1 1 d .
H36A H 0.9582 0.9848 0.0200 0.128 Uiso 1 1 calc R
H36B H 0.9885 0.8895 0.0163 0.128 Uiso 1 1 calc R
H36C H 0.9864 0.9361 0.0601 0.128 Uiso 1 1 calc R
C37 C 0.9034(2) 0.6476(8) 0.1285(2) 0.060(2) Uani 1 1 d .
H37A H 0.9131 0.7396 0.1365 0.072 Uiso 1 1 calc R
H37B H 0.8881 0.6271 0.1450 0.072 Uiso 1 1 calc R
C38 C 0.9323(2) 0.5405(9) 0.1389(3) 0.088(4) Uani 1 1 d D
H38A H 0.9253 0.4627 0.1530 0.106 Uiso 1 1 calc R
H38B H 0.9348 0.5047 0.1129 0.106 Uiso 1 1 calc R
C39 C 0.9656(2) 0.5859(11) 0.1639(4) 0.108(3) Uani 1 1 d D
H39A H 0.9622 0.6293 0.1884 0.130 Uiso 1 1 calc R
H39B H 0.9727 0.6597 0.1485 0.130 Uiso 1 1 calc R
C40 C 0.9947(2) 0.4912(9) 0.1783(3) 0.077(3) Uani 1 1 d D
H40A H 0.9867 0.3995 0.1823 0.116 Uiso 1 1 calc R
H40B H 1.0097 0.5250 0.2040 0.116 Uiso 1 1 calc R
H40C H 1.0070 0.4869 0.1580 0.116 Uiso 1 1 calc R
C41 C 0.8585(2) 0.7783(8) 0.0781(2) 0.053(2) Uani 1 1 d .
H41A H 0.8459 0.7696 0.0983 0.063 Uiso 1 1 calc R
H41B H 0.8724 0.8620 0.0849 0.063 Uiso 1 1 calc R
C42 C 0.8327(2) 0.7980(9) 0.0352(3) 0.067(2) Uani 1 1 d .
H42A H 0.8445 0.7953 0.0141 0.080 Uiso 1 1 calc R
H42B H 0.8160 0.7229 0.0298 0.080 Uiso 1 1 calc R
C43 C 0.8147(3) 0.9381(11) 0.0337(4) 0.108(3) Uani 1 1 d .
H43A H 0.8059 0.9453 0.0575 0.130 Uiso 1 1 calc R
H43B H 0.8312 1.0127 0.0357 0.130 Uiso 1 1 calc R
C44 C 0.7855(3) 0.9580(13) -0.0053(3) 0.121(5) Uani 1 1 d .
H44A H 0.7935 0.9424 -0.0290 0.182 Uiso 1 1 calc R
H44B H 0.7768 1.0516 -0.0061 0.182 Uiso 1 1 calc R
H44C H 0.7676 0.8926 -0.0056 0.182 Uiso 1 1 calc R
N6 N 0.14343(19) 0.4468(7) 0.1924(2) 0.062(2) Uani 1 1 d .
C45 C 0.1628(3) 0.3116(9) 0.1896(3) 0.080(3) Uani 1 1 d .
H45A H 0.1459 0.2399 0.1780 0.096 Uiso 1 1 calc R
H45B H 0.1756 0.3272 0.1699 0.096 Uiso 1 1 calc R
C46 C 0.1866(3) 0.2546(11) 0.2275(4) 0.096(2) Uani 1 1 d .
H46A H 0.1735 0.2163 0.2448 0.115 Uiso 1 1 calc R
H46B H 0.2006 0.3302 0.2428 0.115 Uiso 1 1 calc R
C47 C 0.2108(3) 0.1370(10) 0.2190(4) 0.096(2) Uani 1 1 d .
H47A H 0.1980 0.0819 0.1955 0.115 Uiso 1 1 calc R
H47B H 0.2296 0.1814 0.2115 0.115 Uiso 1 1 calc R
C48 C 0.2257(3) 0.0390(10) 0.2553(4) 0.096(2) Uani 1 1 d .
H48A H 0.2337 0.0925 0.2804 0.144 Uiso 1 1 calc R
H48B H 0.2446 -0.0119 0.2506 0.144 Uiso 1 1 calc R
H48C H 0.2084 -0.0255 0.2578 0.144 Uiso 1 1 calc R
C49 C 0.1287(2) 0.4426(8) 0.2290(2) 0.053(2) Uani 1 1 d .
H49A H 0.1192 0.5338 0.2318 0.064 Uiso 1 1 calc R
H49B H 0.1473 0.4253 0.2541 0.064 Uiso 1 1 calc R
C50 C 0.1011(2) 0.3324(7) 0.2256(2) 0.050(2) Uani 1 1 d .
H50A H 0.1104 0.2399 0.2239 0.060 Uiso 1 1 calc R
H50B H 0.0822 0.3482 0.2008 0.060 Uiso 1 1 calc R
C51 C 0.0885(2) 0.3425(9) 0.2642(3) 0.067(3) Uani 1 1 d .
H51A H 0.0826 0.4386 0.2683 0.080 Uiso 1 1 calc R
H51B H 0.1065 0.3129 0.2885 0.080 Uiso 1 1 calc R
C52 C 0.0568(2) 0.2487(10) 0.2584(3) 0.076(3) Uani 1 1 d .
H52A H 0.0390 0.2794 0.2346 0.113 Uiso 1 1 calc R
H52B H 0.0490 0.2544 0.2826 0.113 Uiso 1 1 calc R
H52C H 0.0628 0.1536 0.2544 0.113 Uiso 1 1 calc R
C53 C 0.1675(2) 0.5717(8) 0.2006(3) 0.061(2) Uani 1 1 d .
H53A H 0.1545 0.6536 0.2037 0.073 Uiso 1 1 calc R
H53B H 0.1848 0.5565 0.2270 0.073 Uiso 1 1 calc R
C54 C 0.1858(2) 0.6047(9) 0.1685(3) 0.064(3) Uani 1 1 d .
H54A H 0.1695 0.6073 0.1411 0.077 Uiso 1 1 calc R
H54B H 0.2027 0.5333 0.1688 0.077 Uiso 1 1 calc R
C55 C 0.2030(2) 0.7458(8) 0.1792(3) 0.053(2) Uani 1 1 d .
H55A H 0.1854 0.8174 0.1749 0.063 Uiso 1 1 calc R
H55B H 0.2158 0.7464 0.2083 0.063 Uiso 1 1 calc R
C56 C 0.2268(2) 0.7821(9) 0.1539(3) 0.066(2) Uani 1 1 d .
H56A H 0.2440 0.7111 0.1576 0.098 Uiso 1 1 calc R
H56B H 0.2375 0.8706 0.1629 0.098 Uiso 1 1 calc R
H56C H 0.2140 0.7878 0.1251 0.098 Uiso 1 1 calc R
C57 C 0.1159(3) 0.4638(10) 0.1524(3) 0.085(3) Uani 1 1 d .
H57A H 0.1010 0.3828 0.1485 0.102 Uiso 1 1 calc R
H57B H 0.1264 0.4643 0.1301 0.102 Uiso 1 1 calc R
C58 C 0.0941(3) 0.5948(11) 0.1488(3) 0.088(3) Uani 1 1 d .
H58A H 0.0849 0.6033 0.1722 0.106 Uiso 1 1 calc R
H58B H 0.1072 0.6781 0.1472 0.106 Uiso 1 1 calc R
C59 C 0.0666(3) 0.5730(11) 0.1102(4) 0.118(3) Uani 1 1 d D
H59A H 0.0763 0.5424 0.0886 0.141 Uiso 1 1 calc R
H59B H 0.0513 0.5002 0.1143 0.141 Uiso 1 1 calc R
C60 C 0.0473(3) 0.7016(11) 0.0973(4) 0.118(3) Uani 1 1 d D
H60A H 0.0431 0.7455 0.1209 0.176 Uiso 1 1 calc R
H60B H 0.0259 0.6802 0.0771 0.176 Uiso 1 1 calc R
H60C H 0.0603 0.7638 0.0853 0.176 Uiso 1 1 calc R
N1 N -0.04814(16) 1.3360(6) 0.04966(18) 0.0491(16) Uani 1 1 d .
N2 N -0.09290(15) 1.2022(6) 0.09657(19) 0.0445(15) Uani 1 1 d .
N3 N 0.38706(15) 1.0070(8) 0.46399(19) 0.0507(16) Uani 1 1 d .
N4 N 0.39569(15) 0.7066(7) 0.43856(19) 0.0515(17) Uani 1 1 d .

loop_
_atom_site_aniso_label
_atom_site_aniso_U_11
_atom_site_aniso_U_22
_atom_site_aniso_U_33
_atom_site_aniso_U_23
_atom_site_aniso_U_13
_atom_site_aniso_U_12
S1 0.0317(9) 0.0423(11) 0.0413(10) 0.0012(8) 0.0120(8) -0.0044(8)
S2 0.0361(9) 0.0392(10) 0.0319(9) 0.0061(8) 0.0050(7) -0.0053(8)
S3 0.0350(9) 0.0347(10) 0.0323(9) 0.0036(7) 0.0114(7) -0.0054(8)
S4 0.0311(9) 0.0353(10) 0.0311(8) 0.0074(7) 0.0087(7) -0.0045(7)
S5 0.0347(9) 0.0428(11) 0.0513(11) -0.0176(9) 0.0021(8) 0.0068(8)
S6 0.0458(11) 0.0362(11) 0.0485(11) -0.0088(8) -0.0016(8) 0.0006(8)
S7 0.0338(9) 0.0415(11) 0.0482(11) -0.0128(9) 0.0028(8) 0.0004(8)
S8 0.0409(10) 0.0390(11) 0.0570(12) -0.0079(10) -0.0002(9) 0.0028(9)
Hg1 0.03528(16) 0.04500(18) 0.03410(15) -0.00662(14) 0.00325(10) 0.00095(14)
C1 0.033(3) 0.028(4) 0.028(3) -0.003(3) 0.004(3) -0.003(3)
C2 0.031(3) 0.028(3) 0.024(3) -0.002(3) 0.004(3) -0.012(3)
C3 0.030(3) 0.029(4) 0.030(3) -0.002(3) 0.011(3) -0.009(3)
C4 0.032(4) 0.028(4) 0.029(3) -0.001(3) 0.006(3) -0.004(3)
C5 0.050(4) 0.021(4) 0.025(3) -0.002(3) 0.011(3) -0.004(3)
C6 0.052(4) 0.038(4) 0.033(4) 0.001(3) 0.018(3) -0.012(4)
C7 0.070(5) 0.036(4) 0.045(4) 0.004(4) 0.031(4) -0.009(4)
C8 0.073(6) 0.037(4) 0.044(4) 0.016(4) 0.020(4) -0.004(4)
C9 0.049(4) 0.022(4) 0.036(4) 0.003(3) 0.008(3) -0.003(3)
C10 0.041(4) 0.021(3) 0.028(3) -0.004(3) 0.006(3) -0.005(3)
C11 0.031(4) 0.039(4) 0.040(4) 0.006(3) 0.011(3) -0.004(3)
C12 0.038(4) 0.044(5) 0.054(5) 0.008(4) 0.008(3) -0.004(3)
C13 0.029(4) 0.044(5) 0.066(5) 0.006(4) 0.011(4) -0.002(3)
C14 0.041(4) 0.029(4) 0.040(4) 0.001(3) 0.006(3) -0.006(3)
C15 0.030(4) 0.050(5) 0.033(4) -0.007(3) 0.010(3) -0.003(3)
C16 0.035(4) 0.034(4) 0.049(4) -0.001(3) 0.016(3) 0.003(3)
C17 0.039(4) 0.031(4) 0.041(4) 0.003(3) 0.004(3) 0.004(3)
C18 0.037(4) 0.043(4) 0.038(4) 0.003(3) 0.007(3) 0.008(4)
C19 0.045(4) 0.040(4) 0.030(4) 0.000(3) 0.008(3) -0.001(3)
C20 0.043(4) 0.053(5) 0.032(4) -0.004(4) -0.003(3) -0.002(4)
C21 0.055(5) 0.055(5) 0.042(4) -0.010(4) 0.003(4) -0.010(4)
C22 0.046(5) 0.064(6) 0.043(4) 0.009(4) -0.001(4) -0.019(4)
C23 0.034(4) 0.058(5) 0.029(4) 0.013(3) 0.006(3) -0.002(4)
C24 0.040(4) 0.049(5) 0.031(4) 0.000(3) 0.008(3) 0.004(3)
C25 0.042(4) 0.049(5) 0.060(5) -0.003(4) 0.001(4) 0.006(4)
C26 0.057(5) 0.058(5) 0.047(5) -0.004(4) 0.010(4) 0.014(4)
C27 0.043(5) 0.076(7) 0.052(5) 0.002(5) 0.013(4) 0.013(5)
C28 0.044(4) 0.054(5) 0.027(4) 0.009(3) 0.010(3) 0.005(4)
N5 0.064(4) 0.039(4) 0.033(3) -0.004(3) 0.013(3) 0.004(3)
C29 0.059(5) 0.048(5) 0.037(4) -0.006(4) 0.014(4) -0.002(4)
C30 0.078(6) 0.052(5) 0.062(5) -0.005(4) 0.032(5) 0.002(5)
C31 0.070(6) 0.049(5) 0.072(6) 0.003(4) 0.021(5) 0.004(4)
C32 0.095(8) 0.058(6) 0.118(9) 0.032(6) 0.045(7) 0.003(5)
C33 0.057(5) 0.050(5) 0.039(4) -0.003(4) 0.013(4) 0.005(4)
C34 0.087(6) 0.044(5) 0.044(5) -0.006(4) 0.018(4) -0.013(4)
C35 0.083(6) 0.045(5) 0.056(5) -0.007(4) 0.025(5) -0.012(5)
C36 0.137(9) 0.062(6) 0.069(6) -0.021(5) 0.050(6) -0.035(6)
C37 0.095(7) 0.047(5) 0.032(4) -0.007(4) 0.011(4) -0.011(5)
C38 0.107(8) 0.044(5) 0.074(7) 0.003(5) -0.036(6) 0.002(5)
C39 0.079(5) 0.086(6) 0.151(8) -0.046(6) 0.019(5) 0.014(5)
C40 0.068(6) 0.074(7) 0.080(7) -0.011(6) 0.007(5) 0.003(5)
C41 0.081(6) 0.037(4) 0.043(4) -0.006(4) 0.021(4) 0.015(4)
C42 0.071(6) 0.062(6) 0.060(6) 0.000(5) 0.009(5) 0.019(5)
C43 0.079(5) 0.086(6) 0.151(8) -0.046(6) 0.019(5) 0.014(5)
C44 0.106(9) 0.137(11) 0.096(9) -0.011(8) -0.011(7) 0.068(8)
N6 0.100(5) 0.044(4) 0.061(4) -0.030(3) 0.054(4) -0.035(4)
C45 0.139(9) 0.052(6) 0.084(7) -0.034(5) 0.087(7) -0.045(6)
C46 0.108(5) 0.063(4) 0.149(7) -0.052(4) 0.089(5) -0.037(4)
C47 0.108(5) 0.063(4) 0.149(7) -0.052(4) 0.089(5) -0.037(4)
C48 0.108(5) 0.063(4) 0.149(7) -0.052(4) 0.089(5) -0.037(4)
C49 0.082(6) 0.050(5) 0.041(4) -0.024(4) 0.038(4) -0.028(4)
C50 0.068(5) 0.036(4) 0.057(5) -0.017(4) 0.034(4) -0.022(4)
C51 0.094(7) 0.047(5) 0.077(6) -0.008(5) 0.051(5) -0.025(5)
C52 0.090(7) 0.068(7) 0.086(7) 0.011(6) 0.053(6) 0.001(6)
C53 0.084(6) 0.048(5) 0.067(6) -0.023(4) 0.045(5) -0.032(5)
C54 0.094(7) 0.051(5) 0.068(6) -0.017(5) 0.056(5) -0.026(5)
C55 0.066(5) 0.039(5) 0.064(5) -0.006(4) 0.036(4) -0.009(4)
C56 0.085(6) 0.036(5) 0.088(7) -0.001(5) 0.045(6) -0.003(5)
C57 0.144(9) 0.075(7) 0.043(5) -0.029(5) 0.039(6) -0.058(7)
C58 0.118(9) 0.069(7) 0.064(6) -0.007(6) 0.006(6) -0.049(7)
C59 0.088(6) 0.102(7) 0.133(8) -0.047(6) -0.015(5) -0.014(5)
C60 0.088(6) 0.102(7) 0.133(8) -0.047(6) -0.015(5) -0.014(5)
N1 0.059(4) 0.044(4) 0.041(3) 0.017(3) 0.010(3) 0.000(3)
N2 0.045(4) 0.034(4) 0.050(4) 0.011(3) 0.007(3) -0.001(3)
N3 0.041(4) 0.062(5) 0.044(4) 0.004(3) 0.004(3) -0.013(3)
N4 0.041(4) 0.071(5) 0.045(4) 0.012(3) 0.017(3) 0.015(3)

loop_
_atom_type_symbol
_atom_type_description
_atom_type_scat_dispersion_real
_atom_type_scat_dispersion_imag
_atom_type_scat_source
C C 0.0033 0.0016 'International Tables Vol C Tables 4.2.6.8 and 6.1.1.4'
H H 0.0000 0.0000 'International Tables Vol C Tables 4.2.6.8 and 6.1.1.4'
N N 0.0061 0.0033 'International Tables Vol C Tables 4.2.6.8 and 6.1.1.4'
S S 0.1246 0.1234 'International Tables Vol C Tables 4.2.6.8 and 6.1.1.4'
Hg Hg -2.3894 9.2266 'International Tables Vol C Tables 4.2.6.8 and 6.1.1.4'

loop_
_geom_angle_atom_site_label_1
_geom_angle_atom_site_label_2
_geom_angle_atom_site_label_3
_geom_angle
C1 S1 Hg1 95.3(2)
C2 S2 Hg1 96.4(2)
C3 S3 C1 98.2(3)
C2 S4 C3 98.0(3)
C15 S5 Hg1 94.9(2)
C16 S6 Hg1 95.5(2)
C17 S7 C15 97.7(3)
C17 S8 C16 99.0(3)
S6 Hg1 S2 117.30(6)
S6 Hg1 S5 88.55(6)
S2 Hg1 S5 127.19(6)
S6 Hg1 S1 127.30(6)
S2 Hg1 S1 87.92(5)
S5 Hg1 S1 112.97(6)
C2 C1 S1 129.1(5)
C2 C1 S3 115.4(5)
S1 C1 S3 115.4(4)
C1 C2 S4 116.3(5)
C1 C2 S2 128.0(5)
S4 C2 S2 115.6(3)
C4 C3 S3 123.4(5)
C4 C3 S4 124.5(5)
S3 C3 S4 112.1(3)
C3 C4 C10 126.7(6)
C3 C4 C5 127.3(6)
C10 C4 C5 105.9(5)
C6 C5 C9 117.4(6)
C6 C5 C4 134.2(6)
C9 C5 C4 108.3(5)
C7 C6 C5 117.2(7)
C7 C6 H6 121.4
C5 C6 H6 121.4
C8 C7 C6 121.0(7)
C8 C7 H7 119.5
C6 C7 H7 119.5
N1 C8 C7 124.1(7)
N1 C8 H8 117.9
C7 C8 H8 117.9
N1 C9 C5 125.6(6)
N1 C9 C14 126.3(6)
C5 C9 C14 108.1(6)
C11 C10 C14 117.5(6)
C11 C10 C4 133.7(6)
C14 C10 C4 108.8(6)
C12 C11 C10 117.4(6)
C12 C11 H11 121.3
C10 C11 H11 121.3
C11 C12 C13 120.8(7)
C11 C12 H12 119.6
C13 C12 H12 119.6
N2 C13 C12 123.5(7)
N2 C13 H13 118.2
C12 C13 H13 118.2
N2 C14 C10 125.3(6)
N2 C14 C9 125.8(6)
C10 C14 C9 108.9(6)
C16 C15 S5 129.0(5)
C16 C15 S7 116.8(5)
S5 C15 S7 114.1(4)
C15 C16 S6 129.7(5)
C15 C16 S8 114.7(5)
S6 C16 S8 115.6(4)
C18 C17 S8 125.3(5)
C18 C17 S7 123.3(5)
S8 C17 S7 111.3(4)
C17 C18 C19 126.9(6)
C17 C18 C24 126.2(7)
C19 C18 C24 106.4(6)
C20 C19 C23 117.8(7)
C20 C19 C18 134.0(7)
C23 C19 C18 108.1(6)
C19 C20 C21 117.4(7)
C19 C20 H20 121.3
C21 C20 H20 121.3
C20 C21 C22 120.4(8)
C20 C21 H21 119.8
C22 C21 H21 119.8
N3 C22 C21 123.6(7)
N3 C22 H22 118.2
C21 C22 H22 118.2
N3 C23 C19 125.0(7)
N3 C23 C28 126.2(6)
C19 C23 C28 108.8(6)
C25 C24 C28 116.7(7)
C25 C24 C18 134.2(7)
C28 C24 C18 109.0(7)
C26 C25 C24 118.0(7)
C26 C25 H25 121.0
C24 C25 H25 121.0
C27 C26 C25 119.4(8)
C27 C26 H26 120.3
C25 C26 H26 120.3
N4 C27 C26 125.3(8)
N4 C27 H27 117.4
C26 C27 H27 117.4
N4 C28 C24 126.6(7)
N4 C28 C23 125.8(7)
C24 C28 C23 107.6(6)
C29 N5 C37 112.5(6)
C29 N5 C41 111.9(6)
C37 N5 C41 105.9(5)
C29 N5 C33 106.0(5)
C37 N5 C33 110.6(6)
C41 N5 C33 110.0(6)
C30 C29 N5 116.6(6)
C30 C29 H29A 108.1
N5 C29 H29A 108.1
C30 C29 H29B 108.1
N5 C29 H29B 108.1
H29A C29 H29B 107.3
C29 C30 C31 109.6(7)
C29 C30 H30A 109.8
C31 C30 H30A 109.8
C29 C30 H30B 109.8
C31 C30 H30B 109.8
H30A C30 H30B 108.2
C30 C31 C32 112.5(8)
C30 C31 H31A 109.1
C32 C31 H31A 109.1
C30 C31 H31B 109.1
C32 C31 H31B 109.1
H31A C31 H31B 107.8
C31 C32 H32A 109.5
C31 C32 H32B 109.5
H32A C32 H32B 109.5
C31 C32 H32C 109.5
H32A C32 H32C 109.5
H32B C32 H32C 109.5
C34 C33 N5 118.5(6)
C34 C33 H33A 107.7
N5 C33 H33A 107.7
C34 C33 H33B 107.7
N5 C33 H33B 107.7
H33A C33 H33B 107.1
C33 C34 C35 108.0(6)
C33 C34 H34A 110.1
C35 C34 H34A 110.1
C33 C34 H34B 110.1
C35 C34 H34B 110.1
H34A C34 H34B 108.4
C34 C35 C36 114.4(7)
C34 C35 H35A 108.7
C36 C35 H35A 108.7
C34 C35 H35B 108.7
C36 C35 H35B 108.7
H35A C35 H35B 107.6
C35 C36 H36A 109.5
C35 C36 H36B 109.5
H36A C36 H36B 109.5
C35 C36 H36C 109.5
H36A C36 H36C 109.5
H36B C36 H36C 109.5
C38 C37 N5 114.6(7)
C38 C37 H37A 108.6
N5 C37 H37A 108.6
C38 C37 H37B 108.6
N5 C37 H37B 108.6
H37A C37 H37B 107.6
C39 C38 C37 117.8(7)
C39 C38 H38A 107.9
C37 C38 H38A 107.9
C39 C38 H38B 107.9
C37 C38 H38B 107.9
H38A C38 H38B 107.2
C38 C39 C40 123.0(9)
C38 C39 H39A 106.6
C40 C39 H39A 106.6
C38 C39 H39B 106.6
C40 C39 H39B 106.6
H39A C39 H39B 106.5
C39 C40 H40A 109.5
C39 C40 H40B 109.5
H40A C40 H40B 109.5
C39 C40 H40C 109.5
H40A C40 H40C 109.5
H40B C40 H40C 109.5
C42 C41 N5 115.7(6)
C42 C41 H41A 108.4
N5 C41 H41A 108.4
C42 C41 H41B 108.4
N5 C41 H41B 108.4
H41A C41 H41B 107.4
C43 C42 C41 109.4(8)
C43 C42 H42A 109.8
C41 C42 H42A 109.8
C43 C42 H42B 109.8
C41 C42 H42B 109.8
H42A C42 H42B 108.2
C44 C43 C42 113.1(9)
C44 C43 H43A 109.0
C42 C43 H43A 109.0
C44 C43 H43B 109.0
C42 C43 H43B 109.0
H43A C43 H43B 107.8
C43 C44 H44A 109.5
C43 C44 H44B 109.5
H44A C44 H44B 109.5
C43 C44 H44C 109.5
H44A C44 H44C 109.5
H44B C44 H44C 109.5
C57 N6 C53 110.9(7)
C57 N6 C49 111.4(7)
C53 N6 C49 105.0(5)
C57 N6 C45 107.7(7)
C53 N6 C45 110.8(6)
C49 N6 C45 111.0(6)
C46 C45 N6 119.0(7)
C46 C45 H45A 107.6
N6 C45 H45A 107.6
C46 C45 H45B 107.6
N6 C45 H45B 107.6
H45A C45 H45B 107.0
C45 C46 C47 113.5(9)
C45 C46 H46A 108.9
C47 C46 H46A 108.9
C45 C46 H46B 108.9
C47 C46 H46B 108.9
H46A C46 H46B 107.7
C48 C47 C46 114.8(9)
C48 C47 H47A 108.6
C46 C47 H47A 108.6
C48 C47 H47B 108.6
C46 C47 H47B 108.6
H47A C47 H47B 107.6
C47 C48 H48A 109.5
C47 C48 H48B 109.5
H48A C48 H48B 109.5
C47 C48 H48C 109.5
H48A C48 H48C 109.5
H48B C48 H48C 109.5
N6 C49 C50 114.5(6)
N6 C49 H49A 108.6
C50 C49 H49A 108.6
N6 C49 H49B 108.6
C50 C49 H49B 108.6
H49A C49 H49B 107.6
C49 C50 C51 108.5(6)
C49 C50 H50A 110.0
C51 C50 H50A 110.0
C49 C50 H50B 110.0
C51 C50 H50B 110.0
H50A C50 H50B 108.4
C50 C51 C52 109.4(7)
C50 C51 H51A 109.8
C52 C51 H51A 109.8
C50 C51 H51B 109.8
C52 C51 H51B 109.8
H51A C51 H51B 108.2
C51 C52 H52A 109.5
C51 C52 H52B 109.5
H52A C52 H52B 109.5
C51 C52 H52C 109.5
H52A C52 H52C 109.5
H52B C52 H52C 109.5
C54 C53 N6 117.4(6)
C54 C53 H53A 108.0
N6 C53 H53A 108.0
C54 C53 H53B 108.0
N6 C53 H53B 108.0
H53A C53 H53B 107.2
C53 C54 C55 107.9(6)
C53 C54 H54A 110.1
C55 C54 H54A 110.1
C53 C54 H54B 110.1
C55 C54 H54B 110.1
H54A C54 H54B 108.4
C56 C55 C54 113.7(7)
C56 C55 H55A 108.8
C54 C55 H55A 108.8
C56 C55 H55B 108.8
C54 C55 H55B 108.8
H55A C55 H55B 107.7
C55 C56 H56A 109.5
C55 C56 H56B 109.5
H56A C56 H56B 109.5
C55 C56 H56C 109.5
H56A C56 H56C 109.5
H56B C56 H56C 109.5
N6 C57 C58 115.6(7)
N6 C57 H57A 108.4
C58 C57 H57A 108.4
N6 C57 H57B 108.4
C58 C57 H57B 108.4
H57A C57 H57B 107.4
C59 C58 C57 103.5(8)
C59 C58 H58A 111.1
C57 C58 H58A 111.1
C59 C58 H58B 111.1
C57 C58 H58B 111.1
H58A C58 H58B 109.0
C60 C59 C58 110.7(9)
C60 C59 H59A 109.5
C58 C59 H59A 109.5
C60 C59 H59B 109.5
C58 C59 H59B 109.5
H59A C59 H59B 108.1
C59 C60 H60A 109.5
C59 C60 H60B 109.5
H60A C60 H60B 109.5
C59 C60 H60C 109.5
H60A C60 H60C 109.5
H60B C60 H60C 109.5
C9 N1 C8 114.7(6)
C13 N2 C14 115.5(6)
C22 N3 C23 115.8(7)
C28 N4 C27 114.0(7)

loop_
_geom_bond_atom_site_label_1
_geom_bond_atom_site_label_2
_geom_bond_distance
S1 C1 1.737(6)
S1 Hg1 2.5707(18)
S2 C2 1.749(6)
S2 Hg1 2.5225(17)
S3 C3 1.738(6)
S3 C1 1.753(6)
S4 C2 1.742(6)
S4 C3 1.744(6)
S5 C15 1.737(7)
S5 Hg1 2.5471(17)
S6 C16 1.725(7)
S6 Hg1 2.5213(19)
S7 C17 1.752(7)
S7 C15 1.763(7)
S8 C17 1.731(7)
S8 C16 1.764(7)
C1 C2 1.363(8)
C3 C4 1.361(8)
C4 C10 1.459(8)
C4 C5 1.480(8)
C5 C6 1.387(9)
C5 C9 1.420(9)
C6 C7 1.385(9)
C6 H6 0.9300
C7 C8 1.376(10)
C7 H7 0.9300
C8 N1 1.341(9)
C8 H8 0.9300
C9 N1 1.339(8)
C9 C14 1.448(9)
C10 C11 1.398(8)
C10 C14 1.413(9)
C11 C12 1.369(9)
C11 H11 0.9300
C12 C13 1.403(10)
C12 H12 0.9300
C13 N2 1.327(9)
C13 H13 0.9300
C14 N2 1.341(9)
C15 C16 1.343(10)
C17 C18 1.379(9)
C18 C19 1.468(9)
C18 C24 1.469(9)
C19 C20 1.382(10)
C19 C23 1.413(9)
C20 C21 1.389(10)
C20 H20 0.9300
C21 C22 1.396(11)
C21 H21 0.9300
C22 N3 1.325(10)
C22 H22 0.9300
C23 N3 1.345(9)
C23 C28 1.471(11)
C24 C25 1.395(11)
C24 C28 1.409(9)
C25 C26 1.391(10)
C25 H25 0.9300
C26 C27 1.377(11)
C26 H26 0.9300
C27 N4 1.341(10)
C27 H27 0.9300
C28 N4 1.335(9)
N5 C29 1.521(9)
N5 C37 1.532(9)
N5 C41 1.535(9)
N5 C33 1.547(9)
C29 C30 1.518(10)
C29 H29A 0.9700
C29 H29B 0.9700
C30 C31 1.522(11)
C30 H30A 0.9700
C30 H30B 0.9700
C31 C32 1.531(12)
C31 H31A 0.9700
C31 H31B 0.9700
C32 H32A 0.9600
C32 H32B 0.9600
C32 H32C 0.9600
C33 C34 1.493(10)
C33 H33A 0.9700
C33 H33B 0.9700
C34 C35 1.498(11)
C34 H34A 0.9700
C34 H34B 0.9700
C35 C36 1.514(11)
C35 H35A 0.9700
C35 H35B 0.9700
C36 H36A 0.9600
C36 H36B 0.9600
C36 H36C 0.9600
C37 C38 1.525(12)
C37 H37A 0.9700
C37 H37B 0.9700
C38 C39 1.440(8)
C38 H38A 0.9700
C38 H38B 0.9700
C39 C40 1.461(8)
C39 H39A 0.9700
C39 H39B 0.9700
C40 H40A 0.9600
C40 H40B 0.9600
C40 H40C 0.9600
C41 C42 1.532(10)
C41 H41A 0.9700
C41 H41B 0.9700
C42 C43 1.522(12)
C42 H42A 0.9700
C42 H42B 0.9700
C43 C44 1.506(13)
C43 H43A 0.9700
C43 H43B 0.9700
C44 H44A 0.9600
C44 H44B 0.9600
C44 H44C 0.9600
N6 C57 1.489(11)
N6 C53 1.520(9)
N6 C49 1.523(8)
N6 C45 1.532(11)
C45 C46 1.466(14)
C45 H45A 0.9700
C45 H45B 0.9700
C46 C47 1.578(13)
C46 H46A 0.9700
C46 H46B 0.9700
C47 C48 1.519(15)
C47 H47A 0.9700
C47 H47B 0.9700
C48 H48A 0.9600
C48 H48B 0.9600
C48 H48C 0.9600
C49 C50 1.524(9)
C49 H49A 0.9700
C49 H49B 0.9700
C50 C51 1.535(10)
C50 H50A 0.9700
C50 H50B 0.9700
C51 C52 1.537(11)
C51 H51A 0.9700
C51 H51B 0.9700
C52 H52A 0.9600
C52 H52B 0.9600
C52 H52C 0.9600
C53 C54 1.514(10)
C53 H53A 0.9700
C53 H53B 0.9700
C54 C55 1.515(10)
C54 H54A 0.9700
C54 H54B 0.9700
C55 C56 1.508(10)
C55 H55A 0.9700
C55 H55B 0.9700
C56 H56A 0.9600
C56 H56B 0.9600
C56 H56C 0.9600
C57 C58 1.522(14)
C57 H57A 0.9700
C57 H57B 0.9700
C58 C59 1.463(12)
C58 H58A 0.9700
C58 H58B 0.9700
C59 C60 1.456(8)
C59 H59A 0.9700
C59 H59B 0.9700
C60 H60A 0.9600
C60 H60B 0.9600
C60 H60C 0.9600
